data_2000891
loop_
_publ_author_name
'Jones, P. G.'
'Kirby, A. J.'
'Parker, J. K.'

_publ_section_title
;
 Bond length and reactivity. The effect of \b-fluorine. Structures of
 the 4-phenylbenzoate, the diphenyl phosphate and the
 2-naphthalenesulfonate esters of <i>trans</i>-2-fluorocyclohexanol
;
_journal_issue 5
_journal_name_full 'Acta Crystallographica Section C'
_journal_page_first 852
_journal_page_last 855
_journal_paper_doi 10.1107/S0108270191012234
_journal_volume 48
_journal_year 1992
_chemical_formula_sum 'C16 H17 F O3 S'
_chemical_formula_weight 308.37
_symmetry_cell_setting monoclinic
_symmetry_space_group_name_Hall '-P 2ybc'
_symmetry_space_group_name_H-M 'P 1 21/c 1'
_cell_angle_alpha 90
_cell_angle_beta 94.728(15)
_cell_angle_gamma 90
_cell_formula_units_Z 4
_cell_length_a 11.7709(15)
_cell_length_b 15.601(2)
_cell_length_c 8.2119(12)
_cell_volume 1502.9(4)
_diffrn_radiation_type Mo
_diffrn_radiation_wavelength 0.71069
_exptl_absorpt_coefficient_mu 0.22
_exptl_crystal_density_diffrn 1.363
_exptl_crystal_F_000 648
_cod_data_source_file ha0058.cif
_cod_data_source_block ha0058c
_cod_original_cell_volume 1502.9
_cod_original_formula_sum 'C16 H17 F1 O3 S1'
_cod_database_code 2000891

loop_
_atom_site_label
_atom_site_fract_x
_atom_site_fract_y
_atom_site_fract_z
_atom_site_U_iso_or_equiv
S .2621(6) .1098(5) .6208(8) .0660(10)
O(1) .33290(10) .06610(10) .4876(2) .0660(10)
O(2) .3277(2) .17730(10) .6995(2) .0750(10)
O(3) .2267(2) .0395(2) .7131(3) .0920(10)
C(1) .3919(2) .1199(2) .3748(3) .0570(10)
C(2) .3832(2) .0739(2) .2132(3) .0670(10)
F .2688(2) .0679(2) .1562(2) .1060(10)
C(3) .4487(3) .1189(2) .0898(3) .0730(10)
C(4) .5716(2) .1311(2) .1521(3) .0780(10)
C(5) .5796(2) .1785(2) .3137(3) .0820(10)
C(6) .5146(2) .1311(2) .4373(3) .0690(10)
C(11) .1446(2) .1544(2) .5055(3) .0570(10)
C(12) .1292(2) .2406(2) .5023(3) .0550(10)
C(13) .0333(2) .2772(2) .4125(3) .0560(10)
C(14) .0131(3) .3657(2) .4120(3) .0710(10)
C(15) -.0813(3) .3989(3) .3289(4) .0900(10)
C(16) -.1571(3) .3458(3) .2395(5) .099(2)
C(17) -.1395(3) .2599(3) .2339(4) .0870(10)
C(18) -.0450(2) .2225(2) .3247(3) .0640(10)
C(19) -.0261(3) .1324(2) .3314(4) .0750(10)
C(20) .0657(3) .0986(2) .4192(3) .0710(10)
H(1) .3552 .1747 .3622 ?
H(2) .4140 .0173 .2301 ?
H(3A) .4150 .1742 .0689 ?
H(3B) .4434 .0871 -.0107 ?
H(4A) .6120 .1617 .0733 ?
H(4B) .6062 .0757 .1685 ?
H(5A) .5475 .2346 .2964 ?
H(5B) .6580 .1849 .3544 ?
H(6A) .5479 .0755 .4572 ?
H(6B) .5187 .1620 .5388 ?
H(12) .1840 .2771 .5611 ?
H(14) .0672 .4032 .4697 ?
H(15) -.0968 .4593 .3323 ?
H(16) -.2231 .3696 .1794 ?
H(17) -.1917 .2238 .1693 ?
H(19) -.0795 .0949 .2723 ?
H(20) .0782 .0378 .4239 ?
